data_8102281
loop_
_publ_author_name
'Ming Yue'
'Long-Ming Xiang'
'Yue Zhou'

_publ_section_title
;
 Crystal structure of
 chloro(2-{1-[N-methyl-N-(4-methoxybenzyl)-amino]ethyl}ferrocenyl-\k2N,C1)(triphenylphosphine-
 \kP)palladium(II) monohydrate, [FePd(C5H5)(C16H19NO)Cl(PPh3)] &#x00B7;
 H2O
;
_journal_issue 3
_journal_name_full 'Zeitschrift f\"ur Kristallographie - New Crystal Structures'
_journal_page_first 242
_journal_volume 223
_journal_year 2008
_chemical_formula_sum 'C39 H41 Cl Fe N O2 P Pd'
_chemical_formula_weight 784.40
_chemical_name_common
;
Chloro[2-{1-[N-methyl-N-(4-methoxybenzyl)-amino]ethyl}
ferrocenyl-kappa^2^N,C^1^](triphenylphosphine-kappaP)palladium(II)
;
_space_group_IT_number 14
_symmetry_cell_setting monoclinic
_symmetry_space_group_name_Hall '-P 2yn'
_symmetry_space_group_name_H-M 'P 1 21/n 1'
_atom_sites_solution_hydrogens geom
_atom_sites_solution_primary direct
_atom_sites_solution_secondary difmap
_audit_creation_method SHELXL-97
_cell_angle_alpha 90.00
_cell_angle_beta 100.15(3)
_cell_angle_gamma 90.00
_cell_formula_units_Z 4
_cell_length_a 9.971(2)
_cell_length_b 23.823(5)
_cell_length_c 17.396(4)
_cell_measurement_temperature 293(2)
_cell_measurement_theta_max 28.5
_cell_measurement_theta_min 1.05
_cell_volume 4067.6(16)
_computing_cell_refinement 'Bruker XSCANS'
_computing_data_collection 'Bruker XSCANS'
_computing_data_reduction 'Bruker SHELXTL'
_computing_molecular_graphics 'Bruker SHELXTL'
_computing_publication_material 'Bruker SHELXTL'
_computing_structure_refinement 'SHELXL-97 (Sheldrick, 1997)'
_computing_structure_solution 'SHELXS-97 (Sheldrick, 1990)'
_diffrn_ambient_temperature 293(2)
_diffrn_detector_area_resol_mean 8.40
_diffrn_measured_fraction_theta_full 0.999
_diffrn_measured_fraction_theta_max 0.999
_diffrn_measurement_device_type 'Bruker P4'
_diffrn_measurement_method '\w scans'
_diffrn_radiation_monochromator graphite
_diffrn_radiation_source 'fine-focus sealed tube'
_diffrn_radiation_type MoK\a
_diffrn_radiation_wavelength 0.71073
_diffrn_reflns_av_R_equivalents 0.0817
_diffrn_reflns_av_sigmaI/netI 0.0797
_diffrn_reflns_limit_h_max 11
_diffrn_reflns_limit_h_min -10
_diffrn_reflns_limit_k_max 27
_diffrn_reflns_limit_k_min -28
_diffrn_reflns_limit_l_max 15
_diffrn_reflns_limit_l_min -20
_diffrn_reflns_number 24725
_diffrn_reflns_theta_full 25.02
_diffrn_reflns_theta_max 25.02
_diffrn_reflns_theta_min 2.08
_diffrn_standards_decay_% negligible
_diffrn_standards_interval_count none
_diffrn_standards_number 0
_exptl_absorpt_coefficient_mu 0.934
_exptl_absorpt_correction_T_max 0.9816
_exptl_absorpt_correction_T_min 0.9124
_exptl_absorpt_correction_type multi-scan
_exptl_absorpt_process_details SADABS
_exptl_crystal_colour yellow
_exptl_crystal_density_diffrn 1.281
_exptl_crystal_density_method 'not measured'
_exptl_crystal_description block
_exptl_crystal_F_000 1608
_exptl_crystal_size_max 0.10
_exptl_crystal_size_mid 0.08
_exptl_crystal_size_min 0.02
_refine_diff_density_max 0.867
_refine_diff_density_min -0.780
_refine_diff_density_rms 0.114
_refine_ls_extinction_coef 0.0015(4)
_refine_ls_extinction_expression Fc^*^=kFc[1+0.001xFc^2^\l^3^/sin(2\q)]^-1/4^
_refine_ls_extinction_method SHELXL
_refine_ls_goodness_of_fit_ref 1.196
_refine_ls_hydrogen_treatment constr
_refine_ls_matrix_type full
_refine_ls_number_parameters 446
_refine_ls_number_reflns 7164
_refine_ls_number_restraints 30
_refine_ls_restrained_S_all 1.194
_refine_ls_R_factor_all 0.0952
_refine_ls_R_factor_gt 0.0744
_refine_ls_shift/su_max 0.003
_refine_ls_shift/su_mean 0.000
_refine_ls_structure_factor_coef Fsqd
_refine_ls_weighting_details 'calc w=1/[\s^2^(Fo^2^)+(0.1032P)^2^+1.9298P] where P=(Fo^2^+2Fc^2^)/3'
_refine_ls_weighting_scheme calc
_refine_ls_wR_factor_gt 0.2097
_refine_ls_wR_factor_ref 0.2242
_reflns_number_gt 5674
_reflns_number_total 7164
_reflns_threshold_expression >2sigma(I)
_cod_data_source_file 1267-2260.cff
_cod_data_source_block r61104f
_cod_depositor_comments
;
The following automatic conversions were performed:
'_symmetry_cell_setting' value 'Monoclinic' changed to 'monoclinic'
according to '/home/saulius/struct/CIF-dictionaries/cif_core.dic'
dictionary named 'cif_core.dic' version 2.4.1 from
2010-06-29.

'_exptl_absorpt_correction_type' value 'MULTI-SCAN' changed
to 'multi-scan' according to
'/home/saulius/struct/CIF-dictionaries/cif_core.dic' dictionary named
'cif_core.dic' version 2.4.1 from
2010-06-29.

'_refine_ls_hydrogen_treatment' value 'CONSTR' changed to
'constr' according to '/home/saulius/struct/CIF-dictionaries/cif_core.dic'
dictionary named 'cif_core.dic' version 2.4.1 from 2010-06-29.

Automatic conversion script
Id: cif_fix_enum 1555 2011-01-17 13:19:09Z saulius 
;
_cod_original_cell_volume 4067.8(14)
_cod_original_sg_symbol_H-M P2(1)/n
_cod_database_code 8102281

loop_
_symmetry_equiv_pos_as_xyz
'x, y, z'
'-x+1/2, y+1/2, -z+1/2'
'-x, -y, -z'
'x-1/2, -y-1/2, z-1/2'

loop_
_atom_site_label
_atom_site_type_symbol
_atom_site_fract_x
_atom_site_fract_y
_atom_site_fract_z
_atom_site_U_iso_or_equiv
_atom_site_adp_type
_atom_site_occupancy
_atom_site_symmetry_multiplicity
_atom_site_calc_flag
_atom_site_refinement_flags
_atom_site_disorder_assembly
_atom_site_disorder_group
Pd1 Pd 0.30839(5) 0.18607(2) 0.64684(3) 0.0400(2) Uani 1 1 d . . .
Fe1 Fe 0.02023(10) 0.28965(4) 0.59752(6) 0.0449(3) Uani 1 1 d . . .
P1 P 0.20253(19) 0.11379(8) 0.57961(10) 0.0407(4) Uani 1 1 d . . .
Cl1 Cl 0.4727(2) 0.12770(9) 0.72687(11) 0.0626(6) Uani 1 1 d . . .
O1 O -0.0055(8) 0.2423(3) 0.9436(4) 0.087(2) Uani 1 1 d . . .
N1 N 0.4086(6) 0.2621(3) 0.7013(3) 0.0471(14) Uani 1 1 d . . .
C1 C 0.2786(8) 0.0442(3) 0.6077(4) 0.0467(17) Uani 1 1 d . . .
C2 C 0.4038(9) 0.0314(3) 0.5873(4) 0.0561(19) Uani 1 1 d . . .
H2 H 0.4434 0.0571 0.5578 0.067 Uiso 1 1 calc R . .
C3 C 0.4697(9) -0.0171(4) 0.6089(5) 0.067(2) Uani 1 1 d . . .
H3 H 0.5548 -0.0242 0.5960 0.080 Uiso 1 1 calc R . .
C4 C 0.4080(11) -0.0565(4) 0.6510(5) 0.076(3) Uani 1 1 d . . .
H4 H 0.4516 -0.0903 0.6662 0.091 Uiso 1 1 calc R . .
C5 C 0.2843(12) -0.0452(4) 0.6693(6) 0.079(3) Uani 1 1 d . . .
H5 H 0.2424 -0.0719 0.6962 0.095 Uiso 1 1 calc R . .
C6 C 0.2192(10) 0.0051(3) 0.6486(5) 0.064(2) Uani 1 1 d . . .
H6 H 0.1350 0.0124 0.6625 0.077 Uiso 1 1 calc R . .
C7 C 0.2055(7) 0.1125(3) 0.4752(4) 0.0433(16) Uani 1 1 d . . .
C8 C 0.2738(8) 0.1538(3) 0.4413(4) 0.0514(18) Uani 1 1 d . . .
H8 H 0.3128 0.1837 0.4717 0.062 Uiso 1 1 calc R . .
C9 C 0.2853(9) 0.1517(3) 0.3640(4) 0.056(2) Uani 1 1 d . . .
H9 H 0.3316 0.1799 0.3426 0.067 Uiso 1 1 calc R . .
C10 C 0.2280(9) 0.1075(4) 0.3176(5) 0.062(2) Uani 1 1 d . . .
H10 H 0.2358 0.1056 0.2651 0.074 Uiso 1 1 calc R . .
C11 C 0.1585(9) 0.0660(4) 0.3511(5) 0.066(2) Uani 1 1 d . . .
H11 H 0.1172 0.0369 0.3200 0.079 Uiso 1 1 calc R . .
C12 C 0.1491(8) 0.0668(3) 0.4291(4) 0.0497(18) Uani 1 1 d . . .
H12 H 0.1062 0.0377 0.4510 0.060 Uiso 1 1 calc R . .
C13 C 0.0280(7) 0.1069(3) 0.5955(4) 0.0464(17) Uani 1 1 d . . .
C14 C -0.0845(8) 0.0949(3) 0.5378(5) 0.0555(19) Uani 1 1 d . . .
H14 H -0.0734 0.0910 0.4861 0.067 Uiso 1 1 calc R . .
C15 C -0.2123(9) 0.0888(4) 0.5572(6) 0.068(2) Uani 1 1 d . . .
H15 H -0.2863 0.0801 0.5186 0.082 Uiso 1 1 calc R . .
C16 C -0.2311(10) 0.0955(4) 0.6328(6) 0.077(3) Uani 1 1 d . . .
H16 H -0.3179 0.0925 0.6451 0.092 Uiso 1 1 calc R . .
C17 C -0.1215(10) 0.1066(4) 0.6902(6) 0.078(3) Uani 1 1 d . . .
H17 H -0.1335 0.1097 0.7419 0.094 Uiso 1 1 calc R . .
C18 C 0.0074(9) 0.1131(4) 0.6716(5) 0.073(3) Uani 1 1 d . . .
H18 H 0.0807 0.1217 0.7108 0.087 Uiso 1 1 calc R . .
C19 C -0.0667(10) 0.2572(4) 0.6856(5) 0.073(3) Uani 1 1 d . . .
H19 H -0.0340 0.2264 0.7163 0.088 Uiso 1 1 calc R . .
C20 C -0.1589(9) 0.2546(5) 0.6162(6) 0.075(3) Uani 1 1 d . . .
H20 H -0.1995 0.2223 0.5926 0.090 Uiso 1 1 calc R . .
C21 C -0.1800(10) 0.3104(5) 0.5878(6) 0.080(3) Uani 1 1 d . . .
H21 H -0.2364 0.3216 0.5420 0.096 Uiso 1 1 calc R . .
C22 C -0.1004(12) 0.3447(4) 0.6417(7) 0.087(3) Uani 1 1 d . . .
H22 H -0.0938 0.3836 0.6382 0.105 Uiso 1 1 calc R . .
C23 C -0.0313(10) 0.3114(5) 0.7022(5) 0.074(3) Uani 1 1 d . . .
H23 H 0.0282 0.3242 0.7460 0.089 Uiso 1 1 calc R . .
C24 C 0.1525(8) 0.3357(3) 0.5474(4) 0.0495(18) Uani 1 1 d . . .
H24 H 0.1583 0.3746 0.5470 0.059 Uiso 1 1 calc R . .
C25 C 0.0695(8) 0.3021(3) 0.4914(4) 0.0522(19) Uani 1 1 d . . .
H25 H 0.0104 0.3153 0.4477 0.063 Uiso 1 1 calc R . .
C26 C 0.0907(7) 0.2453(3) 0.5127(4) 0.0465(17) Uani 1 1 d . . .
H26 H 0.0472 0.2148 0.4856 0.056 Uiso 1 1 calc R . .
C27 C 0.1906(7) 0.2418(3) 0.5832(4) 0.0408(16) Uani 1 1 d . . .
C28 C 0.2256(7) 0.2991(3) 0.6043(4) 0.0407(16) Uani 1 1 d . . .
C29 C 0.3215(8) 0.3126(3) 0.6777(4) 0.0478(18) Uani 1 1 d . . .
H29 H 0.2659 0.3182 0.7183 0.057 Uiso 1 1 calc R . .
C30 C 0.3999(10) 0.3673(4) 0.6726(5) 0.074(3) Uani 1 1 d . . .
H30A H 0.4534 0.3642 0.6320 0.111 Uiso 1 1 calc R . .
H30B H 0.4588 0.3742 0.7215 0.111 Uiso 1 1 calc R . .
H30C H 0.3366 0.3978 0.6609 0.111 Uiso 1 1 calc R . .
C31 C 0.5374(8) 0.2629(4) 0.6693(5) 0.063(2) Uani 1 1 d . . .
H31A H 0.5964 0.2916 0.6952 0.095 Uiso 1 1 calc R . .
H31B H 0.5174 0.2706 0.6143 0.095 Uiso 1 1 calc R . .
H31C H 0.5816 0.2271 0.6779 0.095 Uiso 1 1 calc R . .
C32 C 0.4477(8) 0.2598(4) 0.7883(4) 0.056(2) Uani 1 1 d . . .
H32A H 0.4975 0.2938 0.8061 0.067 Uiso 1 1 calc R . .
H32B H 0.5086 0.2283 0.8023 0.067 Uiso 1 1 calc R . .
C33 C 0.3288(8) 0.2542(3) 0.8307(4) 0.0497(19) Uani 1 1 d . . .
C34 C 0.2847(10) 0.2983(3) 0.8733(5) 0.061(2) Uani 1 1 d . . .
H34 H 0.3319 0.3321 0.8772 0.073 Uiso 1 1 calc R . .
C35 C 0.1756(11) 0.2930(4) 0.9090(5) 0.066(2) Uani 1 1 d . . .
H35 H 0.1489 0.3233 0.9364 0.079 Uiso 1 1 calc R . .
C36 C 0.1038(9) 0.2440(4) 0.9055(4) 0.063(2) Uani 1 1 d . . .
C37 C 0.1456(9) 0.1979(4) 0.8653(5) 0.058(2) Uani 1 1 d . . .
H37 H 0.0993 0.1639 0.8637 0.070 Uiso 1 1 calc R . .
C38 C 0.2564(8) 0.2036(3) 0.8283(4) 0.0517(19) Uani 1 1 d . . .
H38 H 0.2837 0.1732 0.8012 0.062 Uiso 1 1 calc R . .
C39 C -0.0902(14) 0.1945(5) 0.9331(8) 0.120(5) Uani 1 1 d . . .
H39A H -0.1265 0.1899 0.8786 0.180 Uiso 1 1 calc R . .
H39B H -0.1637 0.1993 0.9615 0.180 Uiso 1 1 calc R . .
H39C H -0.0382 0.1619 0.9520 0.180 Uiso 1 1 calc R . .
O2 O 0.330(4) 0.0322(14) 0.8949(19) 0.126(11) Uani 0.25 1 d PU . .
O3 O 0.770(5) 0.4873(19) 0.502(3) 0.172(17) Uani 0.25 1 d PU . .
O4 O 0.818(8) 0.005(3) 0.893(4) 0.23(2) Uani 0.25 1 d PU A 1
O5 O 0.696(7) 0.021(3) 0.859(3) 0.23(2) Uani 0.25 1 d PU B 2

loop_
_atom_site_aniso_label
_atom_site_aniso_U_11
_atom_site_aniso_U_22
_atom_site_aniso_U_33
_atom_site_aniso_U_23
_atom_site_aniso_U_13
_atom_site_aniso_U_12
Pd1 0.0262(3) 0.0528(4) 0.0414(4) -0.0035(2) 0.0067(2) 0.0006(2)
Fe1 0.0330(6) 0.0586(7) 0.0439(6) -0.0058(4) 0.0089(4) 0.0024(5)
P1 0.0317(10) 0.0489(10) 0.0426(10) -0.0007(7) 0.0093(7) -0.0018(8)
Cl1 0.0462(12) 0.0745(13) 0.0630(12) -0.0033(9) -0.0019(9) 0.0169(10)
O1 0.081(5) 0.116(6) 0.077(4) -0.003(4) 0.050(4) 0.021(5)
N1 0.030(3) 0.061(4) 0.050(3) -0.002(3) 0.008(2) -0.005(3)
C1 0.048(5) 0.046(4) 0.045(4) 0.000(3) 0.006(3) 0.001(4)
C2 0.052(5) 0.063(5) 0.056(5) 0.001(4) 0.016(3) 0.004(4)
C3 0.052(6) 0.064(5) 0.082(6) -0.003(4) 0.004(4) 0.023(4)
C4 0.079(7) 0.069(6) 0.076(6) 0.008(5) 0.003(5) 0.021(5)
C5 0.095(9) 0.057(5) 0.091(7) 0.026(4) 0.030(6) 0.010(5)
C6 0.061(6) 0.056(5) 0.081(6) 0.010(4) 0.027(4) -0.004(4)
C7 0.031(4) 0.052(4) 0.048(4) -0.005(3) 0.010(3) 0.007(3)
C8 0.045(5) 0.061(5) 0.052(5) -0.003(3) 0.018(3) 0.002(4)
C9 0.054(5) 0.066(5) 0.052(5) 0.006(4) 0.022(4) 0.005(4)
C10 0.058(6) 0.082(6) 0.046(4) 0.006(4) 0.011(4) 0.030(5)
C11 0.063(6) 0.076(6) 0.055(5) -0.014(4) -0.004(4) 0.014(5)
C12 0.050(5) 0.051(4) 0.048(4) -0.002(3) 0.010(3) 0.004(4)
C13 0.031(4) 0.051(4) 0.058(5) -0.001(3) 0.011(3) 0.000(3)
C14 0.034(4) 0.062(5) 0.070(5) 0.003(4) 0.008(3) 0.002(4)
C15 0.034(5) 0.087(6) 0.082(6) 0.006(5) 0.007(4) -0.005(4)
C16 0.045(6) 0.074(6) 0.119(9) -0.006(5) 0.036(5) -0.006(5)
C17 0.060(6) 0.106(7) 0.079(6) -0.028(5) 0.038(5) -0.028(6)
C18 0.049(6) 0.105(7) 0.067(6) -0.025(5) 0.019(4) -0.025(5)
C19 0.059(6) 0.094(7) 0.072(6) 0.013(5) 0.025(4) 0.016(5)
C20 0.039(5) 0.099(7) 0.094(7) -0.020(6) 0.032(5) -0.013(5)
C21 0.041(6) 0.130(9) 0.070(6) -0.002(6) 0.014(4) 0.015(6)
C22 0.079(8) 0.069(6) 0.132(10) -0.015(6) 0.066(7) 0.006(6)
C23 0.052(6) 0.112(8) 0.063(6) -0.030(5) 0.018(4) 0.001(6)
C24 0.050(5) 0.050(4) 0.049(4) 0.001(3) 0.010(3) -0.002(4)
C25 0.044(5) 0.076(5) 0.035(4) -0.005(3) 0.003(3) 0.005(4)
C26 0.030(4) 0.061(4) 0.049(4) -0.006(3) 0.007(3) 0.004(3)
C27 0.033(4) 0.056(4) 0.035(4) -0.006(3) 0.009(3) 0.004(3)
C28 0.030(4) 0.047(4) 0.045(4) -0.003(3) 0.009(3) 0.000(3)
C29 0.032(4) 0.058(4) 0.050(4) -0.009(3) -0.001(3) -0.009(3)
C30 0.058(6) 0.070(5) 0.089(7) -0.002(5) 0.001(5) -0.023(5)
C31 0.027(4) 0.097(6) 0.068(5) -0.008(4) 0.014(3) -0.003(4)
C32 0.039(5) 0.077(5) 0.047(4) -0.001(4) -0.001(3) -0.007(4)
C33 0.045(5) 0.065(5) 0.036(4) 0.000(3) -0.002(3) -0.011(4)
C34 0.067(6) 0.060(5) 0.052(5) -0.009(4) 0.002(4) 0.002(4)
C35 0.085(7) 0.069(5) 0.044(5) -0.011(4) 0.013(4) 0.011(5)
C36 0.058(6) 0.093(7) 0.041(4) -0.001(4) 0.011(3) 0.018(5)
C37 0.055(6) 0.066(5) 0.057(5) -0.002(4) 0.019(4) 0.006(4)
C38 0.048(5) 0.062(5) 0.046(4) -0.005(3) 0.011(3) -0.005(4)
C39 0.104(11) 0.136(11) 0.149(12) -0.011(9) 0.099(9) -0.022(9)
O2 0.138(14) 0.121(13) 0.115(13) 0.017(9) 0.011(9) 0.006(9)
O3 0.171(19) 0.164(19) 0.180(19) 0.000(10) 0.032(10) 0.000(10)
O4 0.23(2) 0.23(2) 0.23(2) -0.004(10) 0.039(10) 0.000(10)
O5 0.23(2) 0.23(2) 0.23(2) 0.010(10) 0.040(10) 0.002(10)

loop_
_atom_type_symbol
_atom_type_description
_atom_type_scat_dispersion_real
_atom_type_scat_dispersion_imag
_atom_type_scat_source
C C 0.0033 0.0016 'International Tables Vol C Tables 4.2.6.8 and 6.1.1.4'
H H 0.0000 0.0000 'International Tables Vol C Tables 4.2.6.8 and 6.1.1.4'
N N 0.0061 0.0033 'International Tables Vol C Tables 4.2.6.8 and 6.1.1.4'
O O 0.0106 0.0060 'International Tables Vol C Tables 4.2.6.8 and 6.1.1.4'
Cl Cl 0.1484 0.1585 'International Tables Vol C Tables 4.2.6.8 and 6.1.1.4'
P P 0.1023 0.0942 'International Tables Vol C Tables 4.2.6.8 and 6.1.1.4'
Fe Fe 0.3463 0.8444 'International Tables Vol C Tables 4.2.6.8 and 6.1.1.4'
Pd Pd -0.9988 1.0072 'International Tables Vol C Tables 4.2.6.8 and 6.1.1.4'

loop_
_geom_angle_atom_site_label_1
_geom_angle_atom_site_label_2
_geom_angle_atom_site_label_3
_geom_angle
_geom_angle_site_symmetry_1
_geom_angle_site_symmetry_3
_geom_angle_publ_flag
C27 Pd1 N1 82.4(2) . . ?
C27 Pd1 P1 92.6(2) . . ?
N1 Pd1 P1 173.95(16) . . ?
C27 Pd1 Cl1 172.7(2) . . ?
N1 Pd1 Cl1 90.87(16) . . ?
P1 Pd1 Cl1 93.91(7) . . ?
C25 Fe1 C22 120.7(4) . . ?
C25 Fe1 C24 40.8(3) . . ?
C22 Fe1 C24 106.8(4) . . ?
C25 Fe1 C21 106.4(4) . . ?
C22 Fe1 C21 39.9(4) . . ?
C24 Fe1 C21 122.4(4) . . ?
C25 Fe1 C26 40.7(3) . . ?
C22 Fe1 C26 156.4(4) . . ?
C24 Fe1 C26 68.6(3) . . ?
C21 Fe1 C26 121.6(3) . . ?
C25 Fe1 C19 161.5(4) . . ?
C22 Fe1 C19 66.5(4) . . ?
C24 Fe1 C19 157.3(4) . . ?
C21 Fe1 C19 67.3(4) . . ?
C26 Fe1 C19 126.4(4) . . ?
C25 Fe1 C28 68.5(3) . . ?
C22 Fe1 C28 124.3(4) . . ?
C24 Fe1 C28 40.8(3) . . ?
C21 Fe1 C28 159.5(4) . . ?
C26 Fe1 C28 68.2(3) . . ?
C19 Fe1 C28 123.5(3) . . ?
C25 Fe1 C23 156.8(4) . . ?
C22 Fe1 C23 40.3(4) . . ?
C24 Fe1 C23 122.1(4) . . ?
C21 Fe1 C23 67.4(4) . . ?
C26 Fe1 C23 161.7(4) . . ?
C19 Fe1 C23 38.8(4) . . ?
C28 Fe1 C23 109.1(3) . . ?
C25 Fe1 C20 124.5(4) . . ?
C22 Fe1 C20 67.1(4) . . ?
C24 Fe1 C20 160.1(4) . . ?
C21 Fe1 C20 40.7(4) . . ?
C26 Fe1 C20 109.0(3) . . ?
C19 Fe1 C20 39.5(4) . . ?
C28 Fe1 C20 158.2(4) . . ?
C23 Fe1 C20 66.4(4) . . ?
C25 Fe1 C27 68.8(3) . . ?
C22 Fe1 C27 161.2(4) . . ?
C24 Fe1 C27 68.9(3) . . ?
C21 Fe1 C27 157.8(4) . . ?
C26 Fe1 C27 40.7(2) . . ?
C19 Fe1 C27 110.1(3) . . ?
C28 Fe1 C27 40.7(3) . . ?
C23 Fe1 C27 125.4(3) . . ?
C20 Fe1 C27 123.0(4) . . ?
C13 P1 C7 109.5(3) . . ?
C13 P1 C1 103.7(3) . . ?
C7 P1 C1 99.8(3) . . ?
C13 P1 Pd1 111.4(2) . . ?
C7 P1 Pd1 116.4(2) . . ?
C1 P1 Pd1 114.7(2) . . ?
C36 O1 C39 118.1(8) . . ?
C31 N1 C32 106.9(6) . . ?
C31 N1 C29 112.6(6) . . ?
C32 N1 C29 109.9(6) . . ?
C31 N1 Pd1 101.9(5) . . ?
C32 N1 Pd1 115.1(5) . . ?
C29 N1 Pd1 110.2(4) . . ?
C6 C1 C2 118.3(7) . . ?
C6 C1 P1 123.5(7) . . ?
C2 C1 P1 118.2(6) . . ?
C3 C2 C1 122.1(8) . . ?
C3 C2 H2 119.0 . . ?
C1 C2 H2 119.0 . . ?
C2 C3 C4 118.9(9) . . ?
C2 C3 H3 120.5 . . ?
C4 C3 H3 120.5 . . ?
C5 C4 C3 119.5(8) . . ?
C5 C4 H4 120.2 . . ?
C3 C4 H4 120.2 . . ?
C4 C5 C6 121.2(9) . . ?
C4 C5 H5 119.4 . . ?
C6 C5 H5 119.4 . . ?
C1 C6 C5 120.0(9) . . ?
C1 C6 H6 120.0 . . ?
C5 C6 H6 120.0 . . ?
C8 C7 C12 118.9(7) . . ?
C8 C7 P1 120.5(5) . . ?
C12 C7 P1 120.3(6) . . ?
C9 C8 C7 121.6(7) . . ?
C9 C8 H8 119.2 . . ?
C7 C8 H8 119.2 . . ?
C8 C9 C10 120.1(8) . . ?
C8 C9 H9 119.9 . . ?
C10 C9 H9 119.9 . . ?
C9 C10 C11 118.6(7) . . ?
C9 C10 H10 120.7 . . ?
C11 C10 H10 120.7 . . ?
C12 C11 C10 121.9(8) . . ?
C12 C11 H11 119.1 . . ?
C10 C11 H11 119.1 . . ?
C11 C12 C7 118.8(7) . . ?
C11 C12 H12 120.6 . . ?
C7 C12 H12 120.6 . . ?
C18 C13 C14 118.3(7) . . ?
C18 C13 P1 116.4(5) . . ?
C14 C13 P1 125.3(6) . . ?
C15 C14 C13 120.2(8) . . ?
C15 C14 H14 119.9 . . ?
C13 C14 H14 119.9 . . ?
C16 C15 C14 120.7(8) . . ?
C16 C15 H15 119.6 . . ?
C14 C15 H15 119.6 . . ?
C15 C16 C17 119.7(9) . . ?
C15 C16 H16 120.1 . . ?
C17 C16 H16 120.1 . . ?
C16 C17 C18 120.2(9) . . ?
C16 C17 H17 119.9 . . ?
C18 C17 H17 119.9 . . ?
C13 C18 C17 120.8(8) . . ?
C13 C18 H18 119.6 . . ?
C17 C18 H18 119.6 . . ?
C23 C19 C20 109.6(9) . . ?
C23 C19 Fe1 70.7(6) . . ?
C20 C19 Fe1 70.5(5) . . ?
C23 C19 H19 125.2 . . ?
C20 C19 H19 125.2 . . ?
Fe1 C19 H19 125.2 . . ?
C19 C20 C21 107.3(9) . . ?
C19 C20 Fe1 69.9(6) . . ?
C21 C20 Fe1 69.1(6) . . ?
C19 C20 H20 126.4 . . ?
C21 C20 H20 126.4 . . ?
Fe1 C20 H20 126.2 . . ?
C22 C21 C20 106.6(9) . . ?
C22 C21 Fe1 69.5(6) . . ?
C20 C21 Fe1 70.2(5) . . ?
C22 C21 H21 126.7 . . ?
C20 C21 H21 126.7 . . ?
Fe1 C21 H21 125.2 . . ?
C21 C22 C23 108.8(9) . . ?
C21 C22 Fe1 70.6(5) . . ?
C23 C22 Fe1 70.8(6) . . ?
C21 C22 H22 125.6 . . ?
C23 C22 H22 125.6 . . ?
Fe1 C22 H22 124.6 . . ?
C19 C23 C22 107.8(9) . . ?
C19 C23 Fe1 70.5(5) . . ?
C22 C23 Fe1 69.0(5) . . ?
C19 C23 H23 126.1 . . ?
C22 C23 H23 126.1 . . ?
Fe1 C23 H23 126.0 . . ?
C25 C24 C28 107.5(6) . . ?
C25 C24 Fe1 69.1(5) . . ?
C28 C24 Fe1 70.2(4) . . ?
C25 C24 H24 126.2 . . ?
C28 C24 H24 126.2 . . ?
Fe1 C24 H24 126.1 . . ?
C24 C25 C26 108.7(6) . . ?
C24 C25 Fe1 70.1(4) . . ?
C26 C25 Fe1 70.6(4) . . ?
C24 C25 H25 125.7 . . ?
C26 C25 H25 125.7 . . ?
Fe1 C25 H25 125.3 . . ?
C25 C26 C27 109.1(6) . . ?
C25 C26 Fe1 68.7(4) . . ?
C27 C26 Fe1 71.8(4) . . ?
C25 C26 H26 125.4 . . ?
C27 C26 H26 125.4 . . ?
Fe1 C26 H26 125.6 . . ?
C26 C27 C28 105.3(6) . . ?
C26 C27 Pd1 140.2(5) . . ?
C28 C27 Pd1 113.6(4) . . ?
C26 C27 Fe1 67.5(4) . . ?
C28 C27 Fe1 67.7(4) . . ?
Pd1 C27 Fe1 135.4(3) . . ?
C24 C28 C27 109.4(6) . . ?
C24 C28 C29 129.8(6) . . ?
C27 C28 C29 120.8(6) . . ?
C24 C28 Fe1 69.0(4) . . ?
C27 C28 Fe1 71.7(4) . . ?
C29 C28 Fe1 124.0(5) . . ?
C28 C29 N1 108.4(5) . . ?
C28 C29 C30 113.0(6) . . ?
N1 C29 C30 115.0(7) . . ?
C28 C29 H29 106.7 . . ?
N1 C29 H29 106.7 . . ?
C30 C29 H29 106.7 . . ?
C29 C30 H30A 109.5 . . ?
C29 C30 H30B 109.5 . . ?
H30A C30 H30B 109.5 . . ?
C29 C30 H30C 109.5 . . ?
H30A C30 H30C 109.5 . . ?
H30B C30 H30C 109.5 . . ?
N1 C31 H31A 109.5 . . ?
N1 C31 H31B 109.5 . . ?
H31A C31 H31B 109.5 . . ?
N1 C31 H31C 109.5 . . ?
H31A C31 H31C 109.5 . . ?
H31B C31 H31C 109.5 . . ?
N1 C32 C33 114.3(6) . . ?
N1 C32 H32A 108.7 . . ?
C33 C32 H32A 108.7 . . ?
N1 C32 H32B 108.7 . . ?
C33 C32 H32B 108.7 . . ?
H32A C32 H32B 107.6 . . ?
C34 C33 C38 116.8(8) . . ?
C34 C33 C32 122.7(7) . . ?
C38 C33 C32 120.5(7) . . ?
C35 C34 C33 121.8(8) . . ?
C35 C34 H34 119.1 . . ?
C33 C34 H34 119.1 . . ?
C34 C35 C36 121.2(8) . . ?
C34 C35 H35 119.4 . . ?
C36 C35 H35 119.4 . . ?
C35 C36 O1 117.4(8) . . ?
C35 C36 C37 119.4(9) . . ?
O1 C36 C37 123.2(9) . . ?
C38 C37 C36 119.1(8) . . ?
C38 C37 H37 120.4 . . ?
C36 C37 H37 120.4 . . ?
C37 C38 C33 121.5(8) . . ?
C37 C38 H38 119.2 . . ?
C33 C38 H38 119.2 . . ?
O1 C39 H39A 109.5 . . ?
O1 C39 H39B 109.5 . . ?
H39A C39 H39B 109.5 . . ?
O1 C39 H39C 109.5 . . ?
H39A C39 H39C 109.5 . . ?
H39B C39 H39C 109.5 . . ?

loop_
_geom_bond_atom_site_label_1
_geom_bond_atom_site_label_2
_geom_bond_distance
_geom_bond_site_symmetry_2
_geom_bond_publ_flag
Pd1 C27 1.977(7) . ?
Pd1 N1 2.200(6) . ?
Pd1 P1 2.2387(18) . ?
Pd1 Cl1 2.3987(19) . ?
Fe1 C25 2.013(8) . ?
Fe1 C22 2.021(9) . ?
Fe1 C24 2.027(8) . ?
Fe1 C21 2.035(10) . ?
Fe1 C26 2.038(7) . ?
Fe1 C19 2.042(9) . ?
Fe1 C28 2.043(7) . ?
Fe1 C23 2.044(9) . ?
Fe1 C20 2.049(9) . ?
Fe1 C27 2.096(7) . ?
P1 C13 1.817(8) . ?
P1 C7 1.822(7) . ?
P1 C1 1.853(7) . ?
O1 C36 1.371(11) . ?
O1 C39 1.410(13) . ?
N1 C31 1.486(9) . ?
N1 C32 1.496(9) . ?
N1 C29 1.498(9) . ?
C1 C6 1.369(11) . ?
C1 C2 1.391(11) . ?
C2 C3 1.349(11) . ?
C2 H2 0.9300 . ?
C3 C4 1.398(13) . ?
C3 H3 0.9300 . ?
C4 C5 1.355(14) . ?
C4 H4 0.9300 . ?
C5 C6 1.380(12) . ?
C5 H5 0.9300 . ?
C6 H6 0.9300 . ?
C7 C8 1.387(10) . ?
C7 C12 1.408(9) . ?
C8 C9 1.371(10) . ?
C8 H8 0.9300 . ?
C9 C10 1.386(11) . ?
C9 H9 0.9300 . ?
C10 C11 1.395(13) . ?
C10 H10 0.9300 . ?
C11 C12 1.377(11) . ?
C11 H11 0.9300 . ?
C12 H12 0.9300 . ?
C13 C18 1.383(10) . ?
C13 C14 1.397(10) . ?
C14 C15 1.383(12) . ?
C14 H14 0.9300 . ?
C15 C16 1.369(12) . ?
C15 H15 0.9300 . ?
C16 C17 1.371(13) . ?
C16 H16 0.9300 . ?
C17 C18 1.389(12) . ?
C17 H17 0.9300 . ?
C18 H18 0.9300 . ?
C19 C23 1.357(13) . ?
C19 C20 1.384(13) . ?
C19 H19 0.9300 . ?
C20 C21 1.422(14) . ?
C20 H20 0.9300 . ?
C21 C22 1.384(14) . ?
C21 H21 0.9300 . ?
C22 C23 1.399(14) . ?
C22 H22 0.9300 . ?
C23 H23 0.9300 . ?
C24 C25 1.410(10) . ?
C24 C28 1.420(10) . ?
C24 H24 0.9300 . ?
C25 C26 1.410(10) . ?
C25 H25 0.9300 . ?
C26 C27 1.440(9) . ?
C26 H26 0.9300 . ?
C27 C28 1.440(9) . ?
C28 C29 1.489(9) . ?
C29 C30 1.531(10) . ?
C29 H29 0.9800 . ?
C30 H30A 0.9600 . ?
C30 H30B 0.9600 . ?
C30 H30C 0.9600 . ?
C31 H31A 0.9600 . ?
C31 H31B 0.9600 . ?
C31 H31C 0.9600 . ?
C32 C33 1.508(11) . ?
C32 H32A 0.9700 . ?
C32 H32B 0.9700 . ?
C33 C34 1.400(11) . ?
C33 C38 1.402(10) . ?
C34 C35 1.350(13) . ?
C34 H34 0.9300 . ?
C35 C36 1.365(12) . ?
C35 H35 0.9300 . ?
C36 C37 1.405(11) . ?
C37 C38 1.380(12) . ?
C37 H37 0.9300 . ?
C38 H38 0.9300 . ?
C39 H39A 0.9600 . ?
C39 H39B 0.9600 . ?
C39 H39C 0.9600 . ?

loop_
_geom_torsion_atom_site_label_1
_geom_torsion_atom_site_label_2
_geom_torsion_atom_site_label_3
_geom_torsion_atom_site_label_4
_geom_torsion
_geom_torsion_site_symmetry_1
_geom_torsion_site_symmetry_2
_geom_torsion_site_symmetry_3
_geom_torsion_site_symmetry_4
_geom_torsion_publ_flag
C27 Pd1 P1 C13 -67.1(3) . . . . ?
N1 Pd1 P1 C13 -101.5(16) . . . . ?
Cl1 Pd1 P1 C13 116.2(3) . . . . ?
C27 Pd1 P1 C7 59.5(3) . . . . ?
N1 Pd1 P1 C7 25.1(17) . . . . ?
Cl1 Pd1 P1 C7 -117.2(3) . . . . ?
C27 Pd1 P1 C1 175.4(3) . . . . ?
N1 Pd1 P1 C1 141.0(16) . . . . ?
Cl1 Pd1 P1 C1 -1.3(3) . . . . ?
C27 Pd1 N1 C31 -106.6(5) . . . . ?
P1 Pd1 N1 C31 -71.8(17) . . . . ?
Cl1 Pd1 N1 C31 70.6(4) . . . . ?
C27 Pd1 N1 C32 138.2(5) . . . . ?
P1 Pd1 N1 C32 172.9(13) . . . . ?
Cl1 Pd1 N1 C32 -44.7(5) . . . . ?
C27 Pd1 N1 C29 13.3(5) . . . . ?
P1 Pd1 N1 C29 48.0(19) . . . . ?
Cl1 Pd1 N1 C29 -169.6(5) . . . . ?
C13 P1 C1 C6 -14.2(7) . . . . ?
C7 P1 C1 C6 -127.2(7) . . . . ?
Pd1 P1 C1 C6 107.6(6) . . . . ?
C13 P1 C1 C2 167.0(6) . . . . ?
C7 P1 C1 C2 53.9(6) . . . . ?
Pd1 P1 C1 C2 -71.3(6) . . . . ?
C6 C1 C2 C3 -2.4(12) . . . . ?
P1 C1 C2 C3 176.5(6) . . . . ?
C1 C2 C3 C4 2.1(12) . . . . ?
C2 C3 C4 C5 -0.2(13) . . . . ?
C3 C4 C5 C6 -1.4(15) . . . . ?
C2 C1 C6 C5 0.7(12) . . . . ?
P1 C1 C6 C5 -178.1(7) . . . . ?
C4 C5 C6 C1 1.1(15) . . . . ?
C13 P1 C7 C8 129.3(6) . . . . ?
C1 P1 C7 C8 -122.2(6) . . . . ?
Pd1 P1 C7 C8 1.8(7) . . . . ?
C13 P1 C7 C12 -56.5(7) . . . . ?
C1 P1 C7 C12 52.0(6) . . . . ?
Pd1 P1 C7 C12 175.9(5) . . . . ?
C12 C7 C8 C9 1.3(11) . . . . ?
P1 C7 C8 C9 175.5(6) . . . . ?
C7 C8 C9 C10 0.0(12) . . . . ?
C8 C9 C10 C11 0.4(12) . . . . ?
C9 C10 C11 C12 -2.1(12) . . . . ?
C10 C11 C12 C7 3.3(12) . . . . ?
C8 C7 C12 C11 -2.8(11) . . . . ?
P1 C7 C12 C11 -177.1(6) . . . . ?
C7 P1 C13 C18 -173.4(6) . . . . ?
C1 P1 C13 C18 80.7(7) . . . . ?
Pd1 P1 C13 C18 -43.2(7) . . . . ?
C7 P1 C13 C14 8.0(8) . . . . ?
C1 P1 C13 C14 -97.9(7) . . . . ?
Pd1 P1 C13 C14 138.2(6) . . . . ?
C18 C13 C14 C15 -0.7(12) . . . . ?
P1 C13 C14 C15 177.8(6) . . . . ?
C13 C14 C15 C16 1.2(13) . . . . ?
C14 C15 C16 C17 -2.0(15) . . . . ?
C15 C16 C17 C18 2.4(15) . . . . ?
C14 C13 C18 C17 1.1(14) . . . . ?
P1 C13 C18 C17 -177.6(8) . . . . ?
C16 C17 C18 C13 -1.9(16) . . . . ?
C25 Fe1 C19 C23 -155.0(10) . . . . ?
C22 Fe1 C19 C23 -38.1(6) . . . . ?
C24 Fe1 C19 C23 38.8(12) . . . . ?
C21 Fe1 C19 C23 -81.7(6) . . . . ?
C26 Fe1 C19 C23 164.9(5) . . . . ?
C28 Fe1 C19 C23 78.6(7) . . . . ?
C20 Fe1 C19 C23 -120.1(9) . . . . ?
C27 Fe1 C19 C23 122.0(6) . . . . ?
C25 Fe1 C19 C20 -34.9(14) . . . . ?
C22 Fe1 C19 C20 82.0(7) . . . . ?
C24 Fe1 C19 C20 158.9(8) . . . . ?
C21 Fe1 C19 C20 38.4(6) . . . . ?
C26 Fe1 C19 C20 -75.0(7) . . . . ?
C28 Fe1 C19 C20 -161.3(6) . . . . ?
C23 Fe1 C19 C20 120.1(9) . . . . ?
C27 Fe1 C19 C20 -117.9(6) . . . . ?
C23 C19 C20 C21 0.9(11) . . . . ?
Fe1 C19 C20 C21 -59.2(7) . . . . ?
C23 C19 C20 Fe1 60.1(7) . . . . ?
C25 Fe1 C20 C19 167.3(6) . . . . ?
C22 Fe1 C20 C19 -80.3(7) . . . . ?
C24 Fe1 C20 C19 -155.9(9) . . . . ?
C21 Fe1 C20 C19 -118.5(8) . . . . ?
C26 Fe1 C20 C19 124.7(6) . . . . ?
C28 Fe1 C20 C19 46.1(12) . . . . ?
C23 Fe1 C20 C19 -36.3(6) . . . . ?
C27 Fe1 C20 C19 81.8(6) . . . . ?
C25 Fe1 C20 C21 -74.2(6) . . . . ?
C22 Fe1 C20 C21 38.2(6) . . . . ?
C24 Fe1 C20 C21 -37.4(13) . . . . ?
C26 Fe1 C20 C21 -116.8(6) . . . . ?
C19 Fe1 C20 C21 118.5(8) . . . . ?
C28 Fe1 C20 C21 164.6(8) . . . . ?
C23 Fe1 C20 C21 82.2(6) . . . . ?
C27 Fe1 C20 C21 -159.7(5) . . . . ?
C19 C20 C21 C22 -0.5(11) . . . . ?
Fe1 C20 C21 C22 -60.3(7) . . . . ?
C19 C20 C21 Fe1 59.8(7) . . . . ?
C25 Fe1 C21 C22 -118.5(6) . . . . ?
C24 Fe1 C21 C22 -76.9(7) . . . . ?
C26 Fe1 C21 C22 -160.2(6) . . . . ?
C19 Fe1 C21 C22 80.0(7) . . . . ?
C28 Fe1 C21 C22 -46.3(12) . . . . ?
C23 Fe1 C21 C22 37.8(6) . . . . ?
C20 Fe1 C21 C22 117.3(9) . . . . ?
C27 Fe1 C21 C22 167.7(8) . . . . ?
C25 Fe1 C21 C20 124.2(6) . . . . ?
C22 Fe1 C21 C20 -117.3(9) . . . . ?
C24 Fe1 C21 C20 165.8(5) . . . . ?
C26 Fe1 C21 C20 82.5(6) . . . . ?
C19 Fe1 C21 C20 -37.3(6) . . . . ?
C28 Fe1 C21 C20 -163.6(8) . . . . ?
C23 Fe1 C21 C20 -79.5(6) . . . . ?
C27 Fe1 C21 C20 50.4(11) . . . . ?
C20 C21 C22 C23 0.0(11) . . . . ?
Fe1 C21 C22 C23 -60.8(7) . . . . ?
C20 C21 C22 Fe1 60.7(7) . . . . ?
C25 Fe1 C22 C21 78.6(7) . . . . ?
C24 Fe1 C22 C21 120.9(6) . . . . ?
C26 Fe1 C22 C21 46.0(12) . . . . ?
C19 Fe1 C22 C21 -82.2(7) . . . . ?
C28 Fe1 C22 C21 162.2(6) . . . . ?
C23 Fe1 C22 C21 -119.0(9) . . . . ?
C20 Fe1 C22 C21 -39.0(6) . . . . ?
C27 Fe1 C22 C21 -165.5(10) . . . . ?
C25 Fe1 C22 C23 -162.4(6) . . . . ?
C24 Fe1 C22 C23 -120.2(6) . . . . ?
C21 Fe1 C22 C23 119.0(9) . . . . ?
C26 Fe1 C22 C23 165.0(8) . . . . ?
C19 Fe1 C22 C23 36.8(6) . . . . ?
C28 Fe1 C22 C23 -78.9(7) . . . . ?
C20 Fe1 C22 C23 79.9(7) . . . . ?
C27 Fe1 C22 C23 -46.5(14) . . . . ?
C20 C19 C23 C22 -0.9(12) . . . . ?
Fe1 C19 C23 C22 59.1(7) . . . . ?
C20 C19 C23 Fe1 -60.0(7) . . . . ?
C21 C22 C23 C19 0.6(12) . . . . ?
Fe1 C22 C23 C19 -60.1(7) . . . . ?
C21 C22 C23 Fe1 60.7(7) . . . . ?
C25 Fe1 C23 C19 160.1(8) . . . . ?
C22 Fe1 C23 C19 118.9(9) . . . . ?
C24 Fe1 C23 C19 -163.5(5) . . . . ?
C21 Fe1 C23 C19 81.4(7) . . . . ?
C26 Fe1 C23 C19 -41.9(13) . . . . ?
C28 Fe1 C23 C19 -120.2(6) . . . . ?
C20 Fe1 C23 C19 37.0(6) . . . . ?
C27 Fe1 C23 C19 -77.8(7) . . . . ?
C25 Fe1 C23 C22 41.2(12) . . . . ?
C24 Fe1 C23 C22 77.7(7) . . . . ?
C21 Fe1 C23 C22 -37.4(6) . . . . ?
C26 Fe1 C23 C22 -160.8(10) . . . . ?
C19 Fe1 C23 C22 -118.9(9) . . . . ?
C28 Fe1 C23 C22 121.0(6) . . . . ?
C20 Fe1 C23 C22 -81.9(7) . . . . ?
C27 Fe1 C23 C22 163.4(6) . . . . ?
C22 Fe1 C24 C25 -117.8(6) . . . . ?
C21 Fe1 C24 C25 -77.1(6) . . . . ?
C26 Fe1 C24 C25 37.7(4) . . . . ?
C19 Fe1 C24 C25 173.3(8) . . . . ?
C28 Fe1 C24 C25 118.7(6) . . . . ?
C23 Fe1 C24 C25 -159.0(5) . . . . ?
C20 Fe1 C24 C25 -49.1(12) . . . . ?
C27 Fe1 C24 C25 81.5(5) . . . . ?
C25 Fe1 C24 C28 -118.7(6) . . . . ?
C22 Fe1 C24 C28 123.5(5) . . . . ?
C21 Fe1 C24 C28 164.2(5) . . . . ?
C26 Fe1 C24 C28 -81.0(4) . . . . ?
C19 Fe1 C24 C28 54.7(10) . . . . ?
C23 Fe1 C24 C28 82.3(6) . . . . ?
C20 Fe1 C24 C28 -167.8(10) . . . . ?
C27 Fe1 C24 C28 -37.2(4) . . . . ?
C28 C24 C25 C26 -0.3(9) . . . . ?
Fe1 C24 C25 C26 -60.3(6) . . . . ?
C28 C24 C25 Fe1 59.9(5) . . . . ?
C22 Fe1 C25 C24 80.0(6) . . . . ?
C21 Fe1 C25 C24 121.0(5) . . . . ?
C26 Fe1 C25 C24 -119.3(6) . . . . ?
C19 Fe1 C25 C24 -171.9(10) . . . . ?
C28 Fe1 C25 C24 -38.1(4) . . . . ?
C23 Fe1 C25 C24 50.3(10) . . . . ?
C20 Fe1 C25 C24 161.8(5) . . . . ?
C27 Fe1 C25 C24 -81.9(5) . . . . ?
C22 Fe1 C25 C26 -160.7(5) . . . . ?
C24 Fe1 C25 C26 119.3(6) . . . . ?
C21 Fe1 C25 C26 -119.7(5) . . . . ?
C19 Fe1 C25 C26 -52.6(12) . . . . ?
C28 Fe1 C25 C26 81.2(4) . . . . ?
C23 Fe1 C25 C26 169.6(8) . . . . ?
C20 Fe1 C25 C26 -78.9(6) . . . . ?
C27 Fe1 C25 C26 37.4(4) . . . . ?
C24 C25 C26 C27 -0.7(9) . . . . ?
Fe1 C25 C26 C27 -60.7(5) . . . . ?
C24 C25 C26 Fe1 60.0(6) . . . . ?
C22 Fe1 C26 C25 45.2(11) . . . . ?
C24 Fe1 C26 C25 -37.8(4) . . . . ?
C21 Fe1 C26 C25 78.0(6) . . . . ?
C19 Fe1 C26 C25 161.8(5) . . . . ?
C28 Fe1 C26 C25 -81.8(5) . . . . ?
C23 Fe1 C26 C25 -166.9(10) . . . . ?
C20 Fe1 C26 C25 121.2(5) . . . . ?
C27 Fe1 C26 C25 -119.9(6) . . . . ?
C25 Fe1 C26 C27 119.9(6) . . . . ?
C22 Fe1 C26 C27 165.1(9) . . . . ?
C24 Fe1 C26 C27 82.1(4) . . . . ?
C21 Fe1 C26 C27 -162.1(5) . . . . ?
C19 Fe1 C26 C27 -78.4(6) . . . . ?
C28 Fe1 C26 C27 38.1(4) . . . . ?
C23 Fe1 C26 C27 -47.1(12) . . . . ?
C20 Fe1 C26 C27 -118.9(5) . . . . ?
C25 C26 C27 C28 1.4(8) . . . . ?
Fe1 C26 C27 C28 -57.3(5) . . . . ?
C25 C26 C27 Pd1 -166.3(7) . . . . ?
Fe1 C26 C27 Pd1 135.0(8) . . . . ?
C25 C26 C27 Fe1 58.8(5) . . . . ?
N1 Pd1 C27 C26 165.8(9) . . . . ?
P1 Pd1 C27 C26 -10.7(8) . . . . ?
Cl1 Pd1 C27 C26 142.5(12) . . . . ?
N1 Pd1 C27 C28 -1.2(5) . . . . ?
P1 Pd1 C27 C28 -177.8(5) . . . . ?
Cl1 Pd1 C27 C28 -24.5(19) . . . . ?
N1 Pd1 C27 Fe1 -82.8(5) . . . . ?
P1 Pd1 C27 Fe1 100.7(5) . . . . ?
Cl1 Pd1 C27 Fe1 -106.1(15) . . . . ?
C25 Fe1 C27 C26 -37.4(4) . . . . ?
C22 Fe1 C27 C26 -161.3(11) . . . . ?
C24 Fe1 C27 C26 -81.3(4) . . . . ?
C21 Fe1 C27 C26 43.9(11) . . . . ?
C19 Fe1 C27 C26 122.9(5) . . . . ?
C28 Fe1 C27 C26 -118.6(6) . . . . ?
C23 Fe1 C27 C26 163.6(5) . . . . ?
C20 Fe1 C27 C26 80.8(5) . . . . ?
C25 Fe1 C27 C28 81.2(4) . . . . ?
C22 Fe1 C27 C28 -42.7(12) . . . . ?
C24 Fe1 C27 C28 37.3(4) . . . . ?
C21 Fe1 C27 C28 162.5(9) . . . . ?
C26 Fe1 C27 C28 118.6(6) . . . . ?
C19 Fe1 C27 C28 -118.5(5) . . . . ?
C23 Fe1 C27 C28 -77.8(5) . . . . ?
C20 Fe1 C27 C28 -160.6(5) . . . . ?
C25 Fe1 C27 Pd1 -177.2(6) . . . . ?
C22 Fe1 C27 Pd1 58.9(13) . . . . ?
C24 Fe1 C27 Pd1 138.9(5) . . . . ?
C21 Fe1 C27 Pd1 -95.9(10) . . . . ?
C26 Fe1 C27 Pd1 -139.8(7) . . . . ?
C19 Fe1 C27 Pd1 -16.9(6) . . . . ?
C28 Fe1 C27 Pd1 101.6(6) . . . . ?
C23 Fe1 C27 Pd1 23.8(7) . . . . ?
C20 Fe1 C27 Pd1 -59.0(6) . . . . ?
C25 C24 C28 C27 1.2(9) . . . . ?
Fe1 C24 C28 C27 60.5(5) . . . . ?
C25 C24 C28 C29 -176.6(8) . . . . ?
Fe1 C24 C28 C29 -117.3(8) . . . . ?
C25 C24 C28 Fe1 -59.2(6) . . . . ?
C26 C27 C28 C24 -1.6(8) . . . . ?
Pd1 C27 C28 C24 169.8(5) . . . . ?
Fe1 C27 C28 C24 -58.8(5) . . . . ?
C26 C27 C28 C29 176.4(7) . . . . ?
Pd1 C27 C28 C29 -12.2(9) . . . . ?
Fe1 C27 C28 C29 119.2(7) . . . . ?
C26 C27 C28 Fe1 57.2(5) . . . . ?
Pd1 C27 C28 Fe1 -131.4(4) . . . . ?
C25 Fe1 C28 C24 38.1(4) . . . . ?
C22 Fe1 C28 C24 -75.2(6) . . . . ?
C21 Fe1 C28 C24 -41.0(11) . . . . ?
C26 Fe1 C28 C24 82.1(4) . . . . ?
C19 Fe1 C28 C24 -157.8(5) . . . . ?
C23 Fe1 C28 C24 -117.3(5) . . . . ?
C20 Fe1 C28 C24 168.8(8) . . . . ?
C27 Fe1 C28 C24 120.1(6) . . . . ?
C25 Fe1 C28 C27 -82.1(4) . . . . ?
C22 Fe1 C28 C27 164.7(5) . . . . ?
C24 Fe1 C28 C27 -120.1(6) . . . . ?
C21 Fe1 C28 C27 -161.1(9) . . . . ?
C26 Fe1 C28 C27 -38.1(4) . . . . ?
C19 Fe1 C28 C27 82.0(5) . . . . ?
C23 Fe1 C28 C27 122.6(5) . . . . ?
C20 Fe1 C28 C27 48.6(10) . . . . ?
C25 Fe1 C28 C29 162.6(7) . . . . ?
C22 Fe1 C28 C29 49.4(8) . . . . ?
C24 Fe1 C28 C29 124.5(7) . . . . ?
C21 Fe1 C28 C29 83.6(11) . . . . ?
C26 Fe1 C28 C29 -153.4(6) . . . . ?
C19 Fe1 C28 C29 -33.3(7) . . . . ?
C23 Fe1 C28 C29 7.2(7) . . . . ?
C20 Fe1 C28 C29 -66.7(11) . . . . ?
C27 Fe1 C28 C29 -115.3(7) . . . . ?
C24 C28 C29 N1 -159.4(7) . . . . ?
C27 C28 C29 N1 23.0(10) . . . . ?
Fe1 C28 C29 N1 110.7(6) . . . . ?
C24 C28 C29 C30 -30.8(12) . . . . ?
C27 C28 C29 C30 151.6(7) . . . . ?
Fe1 C28 C29 C30 -120.7(7) . . . . ?
C31 N1 C29 C28 91.8(7) . . . . ?
C32 N1 C29 C28 -149.1(6) . . . . ?
Pd1 N1 C29 C28 -21.3(7) . . . . ?
C31 N1 C29 C30 -35.7(9) . . . . ?
C32 N1 C29 C30 83.4(8) . . . . ?
Pd1 N1 C29 C30 -148.8(6) . . . . ?
C31 N1 C32 C33 -175.5(7) . . . . ?
C29 N1 C32 C33 62.0(8) . . . . ?
Pd1 N1 C32 C33 -63.1(8) . . . . ?
N1 C32 C33 C34 -108.0(8) . . . . ?
N1 C32 C33 C38 71.6(9) . . . . ?
C38 C33 C34 C35 -1.6(11) . . . . ?
C32 C33 C34 C35 178.0(7) . . . . ?
C33 C34 C35 C36 0.6(13) . . . . ?
C34 C35 C36 O1 179.9(8) . . . . ?
C34 C35 C36 C37 1.2(13) . . . . ?
C39 O1 C36 C35 172.7(10) . . . . ?
C39 O1 C36 C37 -8.7(13) . . . . ?
C35 C36 C37 C38 -1.8(12) . . . . ?
O1 C36 C37 C38 179.6(8) . . . . ?
C36 C37 C38 C33 0.7(12) . . . . ?
C34 C33 C38 C37 1.0(11) . . . . ?
C32 C33 C38 C37 -178.7(7) . . . . ?
